data_7103520
loop_
_publ_author_name
'Boyd, Derek R'
'Sharma, Narain D'
'Sbircea, Lenuta'
'Murphy, Deirdre'
'Belhocine, Tayeb'
'Malone, John F'
'James, Stuart L'
'Allen, Christopher C R'
'Hamilton, John T G'

_publ_section_title
;
 Azaarene cis-dihydrodiol-derived 2,2'-bipyridine ligands for
 asymmetric allylic oxidation and cyclopropanation.
;
_journal_issue 43
_journal_name_full 'Chemical communications (Cambridge, England)'
_journal_page_first 5535
_journal_page_last 5537
_journal_paper_doi 10.1039/b814678k
_journal_year 2008
_chemical_formula_moiety 'C24 H28 N2 O4'
_chemical_formula_sum 'C24 H28 N2 O4'
_chemical_formula_weight 408.48
_chemical_name_systematic
;
?
;
_space_group_IT_number 4
_symmetry_cell_setting monoclinic
_symmetry_space_group_name_Hall 'P 2yb'
_symmetry_space_group_name_H-M 'P 1 21 1'
_atom_sites_solution_hydrogens difmap
_atom_sites_solution_primary direct
_atom_sites_solution_secondary difmap
_audit_creation_method SHELXL-97
_cell_angle_alpha 90.00
_cell_angle_beta 93.646(8)
_cell_angle_gamma 90.00
_cell_formula_units_Z 2
_cell_length_a 10.113(5)
_cell_length_b 7.730(4)
_cell_length_c 13.915(7)
_cell_measurement_reflns_used 699
_cell_measurement_temperature 293(2)
_cell_measurement_theta_max 20.96
_cell_measurement_theta_min 2.93
_cell_volume 1085.6(9)
_computing_cell_refinement 'Bruker SAINT'
_computing_data_collection 'Bruker SMART'
_computing_data_reduction 'Brukar SHELXTL'
_computing_molecular_graphics 'Bruker SHELXTL'
_computing_publication_material 'SHELXL-97 (Sheldrick, 1997)'
_computing_structure_refinement 'SHELXL-97 (Sheldrick, 1997)'
_computing_structure_solution 'SHELXS-97 (Sheldrick, 1990)'
_diffrn_ambient_temperature 293(2)
_diffrn_measured_fraction_theta_full 0.995
_diffrn_measured_fraction_theta_max 0.995
_diffrn_measurement_device_type 'Bruker SMART CCD area detector'
_diffrn_measurement_method 'phi and omega scan'
_diffrn_radiation_monochromator graphite
_diffrn_radiation_source 'fine-focus sealed tube'
_diffrn_radiation_type MoK\a
_diffrn_radiation_wavelength 0.71073
_diffrn_reflns_av_R_equivalents 0.0267
_diffrn_reflns_av_sigmaI/netI 0.0450
_diffrn_reflns_limit_h_max 11
_diffrn_reflns_limit_h_min -11
_diffrn_reflns_limit_k_max 8
_diffrn_reflns_limit_k_min -8
_diffrn_reflns_limit_l_max 15
_diffrn_reflns_limit_l_min -15
_diffrn_reflns_number 8987
_diffrn_reflns_theta_full 23.34
_diffrn_reflns_theta_max 23.34
_diffrn_reflns_theta_min 1.47
_exptl_absorpt_coefficient_mu 0.085
_exptl_absorpt_correction_T_max 0.9873
_exptl_absorpt_correction_T_min 0.9506
_exptl_absorpt_correction_type empirical
_exptl_absorpt_process_details 'Bruker SADABS'
_exptl_crystal_colour colourless
_exptl_crystal_density_diffrn 1.250
_exptl_crystal_density_method 'not measured'
_exptl_crystal_description plates
_exptl_crystal_F_000 436
_exptl_crystal_size_max .60
_exptl_crystal_size_mid .25
_exptl_crystal_size_min .15
_refine_diff_density_max 0.278
_refine_diff_density_min -0.182
_refine_diff_density_rms 0.064
_refine_ls_abs_structure_details 'Flack H D (1983), Acta Cryst. A39, 876-881'
_refine_ls_abs_structure_Flack -0.3(19)
_refine_ls_extinction_method none
_refine_ls_goodness_of_fit_ref 0.950
_refine_ls_hydrogen_treatment constr
_refine_ls_matrix_type full
_refine_ls_number_parameters 275
_refine_ls_number_reflns 3141
_refine_ls_number_restraints 1
_refine_ls_restrained_S_all 0.950
_refine_ls_R_factor_all 0.0800
_refine_ls_R_factor_gt 0.0449
_refine_ls_shift/su_max 0.000
_refine_ls_shift/su_mean 0.000
_refine_ls_structure_factor_coef Fsqd
_refine_ls_weighting_details 'calc w=1/[\s^2^(Fo^2^)+(0.0727P)^2^+0.0000P] where P=(Fo^2^+2Fc^2^)/3'
_refine_ls_weighting_scheme calc
_refine_ls_wR_factor_gt 0.1042
_refine_ls_wR_factor_ref 0.1321
_reflns_number_gt 1966
_reflns_number_total 3141
_reflns_threshold_expression >2sigma(I)
_cod_data_source_file b814678k.txt
_cod_data_source_block 2F
_cod_original_sg_symbol_H-M P2(1)
_cod_database_code 7103520

loop_
_symmetry_equiv_pos_as_xyz
'x, y, z'
'-x, y+1/2, -z'

loop_
_atom_site_label
_atom_site_type_symbol
_atom_site_fract_x
_atom_site_fract_y
_atom_site_fract_z
_atom_site_U_iso_or_equiv
_atom_site_adp_type
_atom_site_occupancy
_atom_site_symmetry_multiplicity
_atom_site_calc_flag
_atom_site_refinement_flags
_atom_site_disorder_assembly
_atom_site_disorder_group
N1 N 0.1965(3) 0.2542(4) 0.8974(2) 0.0602(8) Uani 1 1 d . . .
C2 C 0.2197(4) 0.2883(5) 0.9917(3) 0.0569(9) Uani 1 1 d . . .
C3 C 0.1236(4) 0.3551(5) 1.0476(3) 0.0629(10) Uani 1 1 d . . .
H3 H 0.1423 0.3762 1.1128 0.075 Uiso 1 1 calc R . .
C4 C -0.0012(4) 0.3902(5) 1.0047(3) 0.0647(10) Uani 1 1 d . . .
H4 H -0.0667 0.4372 1.0408 0.078 Uiso 1 1 calc R . .
C4A C -0.0276(4) 0.3549(5) 0.9080(3) 0.0602(10) Uani 1 1 d . . .
C5 C -0.1560(4) 0.3988(6) 0.8524(3) 0.0699(11) Uani 1 1 d . . .
H5A H -0.2098 0.4720 0.8910 0.084 Uiso 1 1 calc R . .
H5B H -0.2053 0.2940 0.8365 0.084 Uiso 1 1 calc R . .
C6 C -0.1240(4) 0.4923(6) 0.7614(3) 0.0782(12) Uani 1 1 d . . .
H6A H -0.2059 0.5274 0.7267 0.094 Uiso 1 1 calc R . .
H6B H -0.0736 0.5959 0.7782 0.094 Uiso 1 1 calc R . .
C7 C -0.0461(4) 0.3806(6) 0.6975(3) 0.0748(12) Uani 1 1 d . . .
H7 H -0.0009 0.4529 0.6519 0.090 Uiso 1 1 calc R . .
O7 O -0.1364(3) 0.2649(4) 0.6460(2) 0.0914(10) Uani 1 1 d . . .
C8 C 0.0540(4) 0.2578(6) 0.7504(3) 0.0652(11) Uani 1 1 d . . .
H8 H 0.1392 0.2649 0.7207 0.078 Uiso 1 1 calc R . .
O8 O -0.0016(3) 0.0902(4) 0.73422(17) 0.0727(7) Uani 1 1 d . . .
C8A C 0.0752(4) 0.2874(5) 0.8572(3) 0.0581(10) Uani 1 1 d . . .
C9 C -0.0779(5) 0.0976(6) 0.6449(3) 0.0813(13) Uani 1 1 d . . .
C10 C 0.0085(5) 0.0806(9) 0.5611(3) 0.124(2) Uani 1 1 d . . .
H10A H 0.0716 0.1735 0.5628 0.186 Uiso 1 1 calc R . .
H10B H -0.0456 0.0855 0.5019 0.186 Uiso 1 1 calc R . .
H10C H 0.0546 -0.0280 0.5652 0.186 Uiso 1 1 calc R . .
C11 C -0.1859(6) -0.0346(8) 0.6460(4) 0.131(2) Uani 1 1 d . . .
H11A H -0.1479 -0.1484 0.6448 0.197 Uiso 1 1 calc R . .
H11B H -0.2461 -0.0192 0.5905 0.197 Uiso 1 1 calc R . .
H11C H -0.2328 -0.0210 0.7034 0.197 Uiso 1 1 calc R . .
N1' N 0.3793(3) 0.2761(4) 1.1274(2) 0.0602(8) Uani 1 1 d . . .
C2' C 0.3580(4) 0.2523(5) 1.0323(3) 0.0556(10) Uani 1 1 d . . .
C3' C 0.4572(4) 0.2044(5) 0.9749(3) 0.0692(11) Uani 1 1 d . . .
H3' H 0.4396 0.1873 0.9091 0.083 Uiso 1 1 calc R . .
C4' C 0.5833(4) 0.1823(5) 1.0166(3) 0.0723(11) Uani 1 1 d . . .
H4' H 0.6516 0.1509 0.9785 0.087 Uiso 1 1 calc R . .
C4A' C 0.6093(4) 0.2064(5) 1.1146(3) 0.0604(10) Uani 1 1 d . . .
C5' C 0.7439(4) 0.1819(6) 1.1637(3) 0.0821(12) Uani 1 1 d . . .
H5'1 H 0.8105 0.2157 1.1201 0.098 Uiso 1 1 calc R . .
H5'2 H 0.7569 0.0604 1.1788 0.098 Uiso 1 1 calc R . .
C6' C 0.7628(4) 0.2864(6) 1.2551(4) 0.0932(15) Uani 1 1 d . . .
H6'1 H 0.8483 0.2594 1.2871 0.112 Uiso 1 1 calc R . .
H6'2 H 0.7619 0.4087 1.2393 0.112 Uiso 1 1 calc R . .
C7' C 0.6556(4) 0.2487(7) 1.3217(3) 0.0856(14) Uani 1 1 d . . .
H7' H 0.6676 0.3202 1.3798 0.103 Uiso 1 1 calc R . .
O7' O 0.6607(3) 0.0709(5) 1.3468(2) 0.0939(9) Uani 1 1 d . . .
C8' C 0.5170(4) 0.2742(6) 1.2747(3) 0.0722(12) Uani 1 1 d . . .
H8' H 0.4858 0.3903 1.2904 0.087 Uiso 1 1 calc R . .
O8' O 0.4433(3) 0.1522(5) 1.3225(2) 0.0942(10) Uani 1 1 d . . .
C8A' C 0.5023(4) 0.2494(5) 1.1670(3) 0.0595(10) Uani 1 1 d . . .
C9' C 0.5313(5) 0.0071(7) 1.3555(3) 0.0843(13) Uani 1 1 d . . .
C10' C 0.5012(5) -0.0217(7) 1.4592(3) 0.1094(17) Uani 1 1 d . . .
H10D H 0.5546 -0.1151 1.4855 0.164 Uiso 1 1 calc R . .
H10E H 0.4092 -0.0502 1.4624 0.164 Uiso 1 1 calc R . .
H10F H 0.5207 0.0817 1.4955 0.164 Uiso 1 1 calc R . .
C11' C 0.5062(6) -0.1392(10) 1.2932(4) 0.144(2) Uani 1 1 d . . .
H11D H 0.5146 -0.1049 1.2276 0.216 Uiso 1 1 calc R . .
H11E H 0.4182 -0.1815 1.3005 0.216 Uiso 1 1 calc R . .
H11F H 0.5692 -0.2290 1.3100 0.216 Uiso 1 1 calc R . .

loop_
_atom_site_aniso_label
_atom_site_aniso_U_11
_atom_site_aniso_U_22
_atom_site_aniso_U_33
_atom_site_aniso_U_23
_atom_site_aniso_U_13
_atom_site_aniso_U_12
N1 0.058(2) 0.060(2) 0.063(2) 0.0023(16) 0.0061(16) 0.0067(17)
C2 0.065(2) 0.049(2) 0.057(2) 0.0082(18) 0.0033(19) 0.0041(19)
C3 0.065(3) 0.062(3) 0.062(2) 0.003(2) 0.006(2) 0.004(2)
C4 0.067(3) 0.058(3) 0.071(3) -0.002(2) 0.020(2) 0.002(2)
C4A 0.059(2) 0.057(3) 0.065(3) 0.004(2) 0.005(2) 0.006(2)
C5 0.062(3) 0.069(3) 0.079(3) -0.004(2) -0.001(2) 0.012(2)
C6 0.088(3) 0.057(3) 0.087(3) 0.009(2) -0.008(2) 0.013(2)
C7 0.088(3) 0.068(3) 0.067(3) 0.007(2) 0.000(2) 0.013(3)
O7 0.101(2) 0.078(2) 0.089(2) -0.0079(17) -0.0339(18) 0.0219(19)
C8 0.065(2) 0.067(3) 0.064(3) 0.004(2) 0.001(2) 0.003(2)
O8 0.0890(19) 0.0587(18) 0.0685(16) 0.0007(14) -0.0109(14) 0.0062(16)
C8A 0.064(3) 0.049(3) 0.063(2) 0.008(2) 0.012(2) 0.003(2)
C9 0.106(3) 0.069(3) 0.066(3) -0.002(2) -0.020(2) 0.010(3)
C10 0.170(5) 0.130(5) 0.072(3) -0.013(3) 0.002(3) 0.038(5)
C11 0.147(5) 0.102(4) 0.137(5) 0.000(3) -0.052(4) -0.044(4)
N1' 0.056(2) 0.060(2) 0.065(2) 0.0011(17) 0.0052(16) -0.0004(16)
C2' 0.060(2) 0.047(2) 0.060(2) 0.0105(18) 0.010(2) -0.0057(19)
C3' 0.071(3) 0.071(3) 0.067(2) 0.011(2) 0.013(2) 0.007(2)
C4' 0.061(3) 0.074(3) 0.085(3) 0.010(2) 0.024(2) 0.009(2)
C4A' 0.056(2) 0.053(3) 0.072(3) 0.008(2) 0.008(2) -0.001(2)
C5' 0.052(2) 0.091(3) 0.104(3) 0.011(3) 0.011(2) 0.004(2)
C6' 0.069(3) 0.077(3) 0.132(4) -0.016(3) -0.006(3) -0.008(3)
C7' 0.062(3) 0.093(4) 0.099(3) -0.016(3) -0.015(3) 0.001(3)
O7' 0.070(2) 0.098(3) 0.112(2) 0.011(2) -0.0099(16) -0.0005(19)
C8' 0.063(3) 0.084(3) 0.069(3) 0.000(2) 0.003(2) -0.003(2)
O8' 0.0753(19) 0.119(3) 0.0872(19) 0.021(2) -0.0038(16) -0.010(2)
C8A' 0.057(2) 0.052(2) 0.069(3) 0.008(2) 0.002(2) -0.002(2)
C9' 0.074(3) 0.094(4) 0.084(3) 0.001(3) -0.002(3) -0.013(3)
C10' 0.139(4) 0.110(4) 0.078(3) 0.020(3) -0.007(3) 0.006(4)
C11' 0.128(5) 0.168(7) 0.138(5) -0.044(5) 0.019(4) -0.038(5)

loop_
_atom_type_symbol
_atom_type_description
_atom_type_scat_dispersion_real
_atom_type_scat_dispersion_imag
_atom_type_scat_source
C C 0.0033 0.0016 'International Tables Vol C Tables 4.2.6.8 and 6.1.1.4'
H H 0.0000 0.0000 'International Tables Vol C Tables 4.2.6.8 and 6.1.1.4'
N N 0.0061 0.0033 'International Tables Vol C Tables 4.2.6.8 and 6.1.1.4'
O O 0.0106 0.0060 'International Tables Vol C Tables 4.2.6.8 and 6.1.1.4'

loop_
_geom_angle_atom_site_label_1
_geom_angle_atom_site_label_2
_geom_angle_atom_site_label_3
_geom_angle
_geom_angle_site_symmetry_1
_geom_angle_site_symmetry_3
_geom_angle_publ_flag
C8A N1 C2 117.9(3) . . ?
N1 C2 C3 122.5(3) . . ?
N1 C2 C2' 115.6(3) . . ?
C3 C2 C2' 121.9(3) . . ?
C2 C3 C4 118.9(4) . . ?
C4A C4 C3 119.6(4) . . ?
C4 C4A C8A 117.6(3) . . ?
C4 C4A C5 124.2(4) . . ?
C8A C4A C5 118.0(3) . . ?
C4A C5 C6 108.4(3) . . ?
C7 C6 C5 111.8(3) . . ?
O7 C7 C6 108.2(4) . . ?
O7 C7 C8 103.4(3) . . ?
C6 C7 C8 115.2(3) . . ?
C9 O7 C7 108.7(3) . . ?
O8 C8 C8A 108.9(3) . . ?
O8 C8 C7 104.1(3) . . ?
C8A C8 C7 115.2(3) . . ?
C9 O8 C8 106.7(3) . . ?
N1 C8A C4A 123.5(3) . . ?
N1 C8A C8 116.9(3) . . ?
C4A C8A C8 119.6(3) . . ?
O8 C9 O7 103.3(3) . . ?
O8 C9 C11 108.6(4) . . ?
O7 C9 C11 108.5(4) . . ?
O8 C9 C10 111.3(4) . . ?
O7 C9 C10 110.5(4) . . ?
C11 C9 C10 114.1(4) . . ?
C2' N1' C8A' 118.0(3) . . ?
N1' C2' C3' 122.3(3) . . ?
N1' C2' C2 115.7(3) . . ?
C3' C2' C2 121.9(3) . . ?
C2' C3' C4' 118.6(4) . . ?
C3' C4' C4A' 120.7(3) . . ?
C8A' C4A' C4' 116.4(3) . . ?
C8A' C4A' C5' 120.6(4) . . ?
C4' C4A' C5' 122.9(4) . . ?
C4A' C5' C6' 112.3(3) . . ?
C7' C6' C5' 111.1(4) . . ?
O7' C7' C6' 108.9(4) . . ?
O7' C7' C8' 104.4(4) . . ?
C6' C7' C8' 113.1(4) . . ?
C9' O7' C7' 109.9(4) . . ?
O8' C8' C8A' 111.4(4) . . ?
O8' C8' C7' 102.3(4) . . ?
C8A' C8' C7' 116.1(4) . . ?
C8' O8' C9' 109.2(3) . . ?
N1' C8A' C4A' 123.7(3) . . ?
N1' C8A' C8' 114.7(3) . . ?
C4A' C8A' C8' 121.6(4) . . ?
O7' C9' C11' 110.6(4) . . ?
O7' C9' O8' 104.5(4) . . ?
C11' C9' O8' 109.2(4) . . ?
O7' C9' C10' 112.2(4) . . ?
C11' C9' C10' 114.9(5) . . ?
O8' C9' C10' 104.7(4) . . ?

loop_
_geom_bond_atom_site_label_1
_geom_bond_atom_site_label_2
_geom_bond_distance
_geom_bond_site_symmetry_2
_geom_bond_publ_flag
N1 C8A 1.340(4) . ?
N1 C2 1.344(4) . ?
C2 C3 1.383(5) . ?
C2 C2' 1.501(5) . ?
C3 C4 1.388(5) . ?
C4 C4A 1.382(5) . ?
C4A C8A 1.395(5) . ?
C4A C5 1.507(5) . ?
C5 C6 1.511(5) . ?
C6 C7 1.499(5) . ?
C7 O7 1.436(5) . ?
C7 C8 1.541(5) . ?
O7 C9 1.422(5) . ?
C8 O8 1.425(5) . ?
C8 C8A 1.506(5) . ?
O8 C9 1.422(4) . ?
C9 C11 1.496(7) . ?
C9 C10 1.507(6) . ?
N1' C2' 1.340(4) . ?
N1' C8A' 1.344(4) . ?
C2' C3' 1.373(5) . ?
C3' C4' 1.378(5) . ?
C4' C4A' 1.385(5) . ?
C4A' C8A' 1.383(5) . ?
C4A' C5' 1.496(5) . ?
C5' C6' 1.508(6) . ?
C6' C7' 1.499(6) . ?
C7' O7' 1.418(6) . ?
C7' C8' 1.522(5) . ?
O7' C9' 1.411(5) . ?
C8' O8' 1.396(5) . ?
C8' C8A' 1.509(5) . ?
O8' C9' 1.487(5) . ?
C9' C11' 1.438(7) . ?
C9' C10' 1.509(6) . ?

loop_
_geom_torsion_atom_site_label_1
_geom_torsion_atom_site_label_2
_geom_torsion_atom_site_label_3
_geom_torsion_atom_site_label_4
_geom_torsion
_geom_torsion_site_symmetry_1
_geom_torsion_site_symmetry_2
_geom_torsion_site_symmetry_3
_geom_torsion_site_symmetry_4
_geom_torsion_publ_flag
C8A N1 C2 C3 0.2(5) . . . . ?
C8A N1 C2 C2' -178.7(3) . . . . ?
N1 C2 C3 C4 -0.7(6) . . . . ?
C2' C2 C3 C4 178.1(4) . . . . ?
C2 C3 C4 C4A 1.2(6) . . . . ?
C3 C4 C4A C8A -1.1(5) . . . . ?
C3 C4 C4A C5 -175.6(4) . . . . ?
C4 C4A C5 C6 130.2(4) . . . . ?
C8A C4A C5 C6 -44.3(5) . . . . ?
C4A C5 C6 C7 62.3(5) . . . . ?
C5 C6 C7 O7 79.6(4) . . . . ?
C5 C6 C7 C8 -35.5(5) . . . . ?
C6 C7 O7 C9 -137.6(3) . . . . ?
C8 C7 O7 C9 -15.0(4) . . . . ?
O7 C7 C8 O8 -8.1(4) . . . . ?
C6 C7 C8 O8 109.7(4) . . . . ?
O7 C7 C8 C8A -127.3(4) . . . . ?
C6 C7 C8 C8A -9.5(6) . . . . ?
C8A C8 O8 C9 151.8(3) . . . . ?
C7 C8 O8 C9 28.4(4) . . . . ?
C2 N1 C8A C4A -0.1(5) . . . . ?
C2 N1 C8A C8 176.6(3) . . . . ?
C4 C4A C8A N1 0.6(5) . . . . ?
C5 C4A C8A N1 175.4(3) . . . . ?
C4 C4A C8A C8 -176.0(3) . . . . ?
C5 C4A C8A C8 -1.2(5) . . . . ?
O8 C8 C8A N1 95.9(4) . . . . ?
C7 C8 C8A N1 -147.6(3) . . . . ?
O8 C8 C8A C4A -87.3(4) . . . . ?
C7 C8 C8A C4A 29.2(5) . . . . ?
C8 O8 C9 O7 -38.0(4) . . . . ?
C8 O8 C9 C11 -153.0(4) . . . . ?
C8 O8 C9 C10 80.6(5) . . . . ?
C7 O7 C9 O8 32.6(5) . . . . ?
C7 O7 C9 C11 147.8(4) . . . . ?
C7 O7 C9 C10 -86.5(4) . . . . ?
C8A' N1' C2' C3' -0.9(5) . . . . ?
C8A' N1' C2' C2 -178.5(3) . . . . ?
N1 C2 C2' N1' -176.1(3) . . . . ?
C3 C2 C2' N1' 5.1(5) . . . . ?
N1 C2 C2' C3' 6.3(5) . . . . ?
C3 C2 C2' C3' -172.6(4) . . . . ?
N1' C2' C3' C4' -0.8(6) . . . . ?
C2 C2' C3' C4' 176.7(4) . . . . ?
C2' C3' C4' C4A' 0.6(6) . . . . ?
C3' C4' C4A' C8A' 1.3(6) . . . . ?
C3' C4' C4A' C5' 179.2(4) . . . . ?
C8A' C4A' C5' C6' -27.6(6) . . . . ?
C4' C4A' C5' C6' 154.6(4) . . . . ?
C4A' C5' C6' C7' 54.4(5) . . . . ?
C5' C6' C7' O7' 61.0(5) . . . . ?
C5' C6' C7' C8' -54.6(6) . . . . ?
C6' C7' O7' C9' -144.2(4) . . . . ?
C8' C7' O7' C9' -23.2(5) . . . . ?
O7' C7' C8' O8' 30.8(5) . . . . ?
C6' C7' C8' O8' 149.1(4) . . . . ?
O7' C7' C8' C8A' -90.7(5) . . . . ?
C6' C7' C8' C8A' 27.5(6) . . . . ?
C8A' C8' O8' C9' 97.2(4) . . . . ?
C7' C8' O8' C9' -27.5(5) . . . . ?
C2' N1' C8A' C4A' 3.0(5) . . . . ?
C2' N1' C8A' C8' -178.4(3) . . . . ?
C4' C4A' C8A' N1' -3.2(6) . . . . ?
C5' C4A' C8A' N1' 178.8(4) . . . . ?
C4' C4A' C8A' C8' 178.3(4) . . . . ?
C5' C4A' C8A' C8' 0.4(6) . . . . ?
O8' C8' C8A' N1' 64.7(5) . . . . ?
C7' C8' C8A' N1' -178.8(4) . . . . ?
O8' C8' C8A' C4A' -116.7(4) . . . . ?
C7' C8' C8A' C4A' -0.2(6) . . . . ?
C7' O7' C9' C11' 124.0(5) . . . . ?
C7' O7' C9' O8' 6.6(4) . . . . ?
C7' O7' C9' C10' -106.2(5) . . . . ?
C8' O8' C9' O7' 14.4(4) . . . . ?
C8' O8' C9' C11' -104.0(4) . . . . ?
C8' O8' C9' C10' 132.5(4) . . . . ?

loop_
_cod_related_entry_id
_cod_related_entry_database
_cod_related_entry_code
1 ChemSpider 30653075
